data_4078883
loop_
_publ_author_name
'Crespo, Olga'
'Gimeno, M. Concepci\'on'
'Laguna, Antonio'
'Montanel-P\'erez, Sara'
'Villacampa, M. Dolores'

_publ_section_title
;
 Facile Synthesis of Gold(III) Aryl--Carbene Metallacycles
;
_journal_issue 15
_journal_name_full Organometallics
_journal_page_first 5520
_journal_paper_doi 10.1021/om300495u
_journal_volume 31
_journal_year 2012
_chemical_formula_sum 'C18 H20 Au Cl2 N3'
_chemical_formula_weight 546.24
_chemical_name_systematic
; 
 ? 
;
_space_group_IT_number 2
_symmetry_cell_setting triclinic
_symmetry_space_group_name_Hall '-P 1'
_symmetry_space_group_name_H-M 'P -1'
_atom_sites_solution_hydrogens geom
_atom_sites_solution_primary direct
_atom_sites_solution_secondary difmap
_audit_creation_method SHELXL-97
_cell_angle_alpha 103.22(3)
_cell_angle_beta 96.52(3)
_cell_angle_gamma 103.86(3)
_cell_formula_units_Z 4
_cell_length_a 11.020(2)
_cell_length_b 13.068(3)
_cell_length_c 13.431(3)
_cell_measurement_reflns_used 3766
_cell_measurement_temperature 100(2)
_cell_measurement_theta_max 27.5
_cell_measurement_theta_min 2.2
_cell_volume 1798.9(8)
_computing_cell_refinement 'SAINT+ 6.02 (Bruker AXS, 1999)'
_computing_data_collection 'SMART v. 5.611 (Bruker AXS, 2000)'
_computing_data_reduction 'SAINT+ 6.02 (Bruker AXS, 1999)'
_computing_molecular_graphics 'XP, SHELXTL v. 6.10 (Bruker, 2000)'
_computing_publication_material 'XCIF, SHELXTL v. 6.10 (Bruker, 2000)'
_computing_structure_refinement 'SHELXL-97 (Sheldrick, 1997)'
_computing_structure_solution 'SHELXS-97 (Sheldrick, 1990)'
_diffrn_ambient_temperature 100(2)
_diffrn_detector_area_resol_mean 8.26
_diffrn_measured_fraction_theta_full 0.982
_diffrn_measured_fraction_theta_max 0.982
_diffrn_measurement_device_type 'Bruker SMART APEX CCD system'
_diffrn_measurement_method '\w rotations with narrow frames'
_diffrn_radiation_monochromator graphite
_diffrn_radiation_source 'fine-focus sealed tube'
_diffrn_radiation_type MoK\a
_diffrn_radiation_wavelength 0.71073
_diffrn_reflns_av_R_equivalents 0.0225
_diffrn_reflns_av_sigmaI/netI 0.0499
_diffrn_reflns_limit_h_max 13
_diffrn_reflns_limit_h_min -13
_diffrn_reflns_limit_k_max 16
_diffrn_reflns_limit_k_min -15
_diffrn_reflns_limit_l_max 16
_diffrn_reflns_limit_l_min -10
_diffrn_reflns_number 10656
_diffrn_reflns_theta_full 26.00
_diffrn_reflns_theta_max 26.00
_diffrn_reflns_theta_min 1.66
_exptl_absorpt_coefficient_mu 8.480
_exptl_absorpt_correction_T_max 0.5503
_exptl_absorpt_correction_T_min 0.2818
_exptl_absorpt_correction_type multi-scan
_exptl_absorpt_process_details
;
SADABS; Area-Detector Absorption Correction. Bruker-AXS
within SAINT+ package, v. 6.02 (1999).
;
_exptl_crystal_colour colourless
_exptl_crystal_density_diffrn 2.017
_exptl_crystal_density_method 'not measured'
_exptl_crystal_description prism
_exptl_crystal_F_000 1048
_exptl_crystal_size_max 0.20
_exptl_crystal_size_mid 0.12
_exptl_crystal_size_min 0.08
_refine_diff_density_max 2.671
_refine_diff_density_min -2.050
_refine_diff_density_rms 0.170
_refine_ls_extinction_method none
_refine_ls_goodness_of_fit_ref 1.026
_refine_ls_hydrogen_treatment constr
_refine_ls_matrix_type full
_refine_ls_number_parameters 433
_refine_ls_number_reflns 6943
_refine_ls_number_restraints 24
_refine_ls_restrained_S_all 1.040
_refine_ls_R_factor_all 0.0544
_refine_ls_R_factor_gt 0.0388
_refine_ls_shift/su_max 0.001
_refine_ls_shift/su_mean 0.000
_refine_ls_structure_factor_coef Fsqd
_refine_ls_weighting_details 'calc w=1/[\s^2^(Fo^2^)+(0.0456P)^2^+4.7859P] where P=(Fo^2^+2Fc^2^)/3'
_refine_ls_weighting_scheme calc
_refine_ls_wR_factor_gt 0.0904
_refine_ls_wR_factor_ref 0.0985
_reflns_number_gt 5468
_reflns_number_total 6943
_reflns_threshold_expression >2sigma(I)
_cod_data_source_file om300495u_si_001.cif
_cod_data_source_block 'lola2b_Compound 2a in the MS'
_cod_depositor_comments
;
The following automatic conversions were performed:

'_symmetry_cell_setting' value 'Triclinic' changed to 'triclinic'
according to /home/saulius/struct/CIF-dictionaries/cif_core.dic
dictionary named 'cif_core.dic' version 2.4.2 from 2011-04-26.

Automatic conversion script
Id: cif_fix_values 1891 2012-01-12 08:04:46Z andrius 
;
_cod_original_cell_volume 1798.8(6)
_cod_original_sg_symbol_H-M P-1
_cod_database_code 4078883

loop_
_symmetry_equiv_pos_as_xyz
'x, y, z'
'-x, -y, -z'

loop_
_atom_site_label
_atom_site_type_symbol
_atom_site_fract_x
_atom_site_fract_y
_atom_site_fract_z
_atom_site_U_iso_or_equiv
_atom_site_adp_type
_atom_site_occupancy
_atom_site_symmetry_multiplicity
_atom_site_calc_flag
_atom_site_refinement_flags
Au1 Au 0.82297(3) 0.07385(2) 0.27087(2) 0.02705(10) Uani 1 1 d .
Au2 Au -0.18809(3) 0.39933(2) 0.60606(2) 0.03230(10) Uani 1 1 d .
Cl1 Cl 0.99057(19) 0.01395(17) 0.33428(17) 0.0370(5) Uani 1 1 d .
Cl2 Cl 0.88522(19) 0.05000(19) 0.10509(17) 0.0408(5) Uani 1 1 d .
Cl3 Cl -0.35369(18) 0.45737(17) 0.53602(18) 0.0410(5) Uani 1 1 d .
Cl4 Cl -0.2602(2) 0.4258(2) 0.7683(2) 0.0557(7) Uani 1 1 d .
N1 N 0.5980(6) 0.1432(5) 0.2967(5) 0.0257(14) Uani 1 1 d .
N2 N 0.6562(6) 0.1417(5) 0.1319(5) 0.0300(15) Uani 1 1 d .
H6 H 0.7076 0.1177 0.0927 0.036 Uiso 1 1 calc R
N3 N 0.4522(8) 0.2595(7) 0.3081(7) 0.053(2) Uani 1 1 d .
N4 N 0.0380(6) 0.3273(5) 0.5913(5) 0.0298(15) Uani 1 1 d .
N6 N 0.2520(6) 0.4059(5) 0.6675(5) 0.0355(16) Uani 1 1 d .
C1 C 0.7520(7) 0.0937(6) 0.4036(6) 0.0281(17) Uani 1 1 d .
C2 C 0.7997(7) 0.0774(6) 0.4967(6) 0.0307(18) Uani 1 1 d .
H2 H 0.8765 0.0566 0.5038 0.037 Uiso 1 1 calc R
C3 C 0.7353(8) 0.0915(6) 0.5799(7) 0.0358(19) Uani 1 1 d .
H3 H 0.7669 0.0781 0.6431 0.043 Uiso 1 1 calc R
C4 C 0.6258(7) 0.1248(6) 0.5711(7) 0.0337(18) Uani 1 1 d .
H4 H 0.5830 0.1352 0.6286 0.040 Uiso 1 1 calc R
C5 C 0.5769(7) 0.1436(6) 0.4773(6) 0.0332(19) Uani 1 1 d .
H5 H 0.5019 0.1672 0.4710 0.040 Uiso 1 1 calc R
C6 C 0.6403(7) 0.1269(6) 0.3953(6) 0.0282(17) Uani 1 1 d .
C11 C 0.4723(7) 0.1565(6) 0.2730(6) 0.0285(17) Uani 1 1 d .
C13 C 0.3301(7) 0.2673(7) 0.2780(7) 0.0353(19) Uani 1 1 d .
H13 H 0.3110 0.3355 0.2972 0.042 Uiso 1 1 calc R
C14 C 0.2390(7) 0.1765(7) 0.2212(7) 0.038(2) Uani 1 1 d .
H14 H 0.1550 0.1805 0.2015 0.046 Uiso 1 1 calc R
C15 C 0.2687(8) 0.0777(7) 0.1918(7) 0.038(2) Uani 1 1 d .
H15 H 0.2043 0.0152 0.1507 0.046 Uiso 1 1 calc R
C16 C 0.3844(6) 0.0673(5) 0.2192(5) 0.0165(14) Uani 1 1 d .
H16 H 0.4026 -0.0013 0.2007 0.020 Uiso 1 1 calc R
C17 C 0.6736(7) 0.1269(6) 0.2245(6) 0.0277(17) Uani 1 1 d .
C21 C 0.5685(7) 0.1903(6) 0.0782(6) 0.0303(17) Uani 1 1 d .
H21 H 0.4830 0.1683 0.0977 0.036 Uiso 1 1 calc R
C22 C 0.6168(8) 0.3151(6) 0.1098(7) 0.0366(19) Uani 1 1 d .
H22A H 0.6215 0.3433 0.1855 0.044 Uiso 1 1 calc R
H22B H 0.7031 0.3381 0.0938 0.044 Uiso 1 1 calc R
C23 C 0.5270(9) 0.3619(7) 0.0507(7) 0.044(2) Uani 1 1 d .
H23A H 0.5599 0.4426 0.0695 0.052 Uiso 1 1 calc R
H23B H 0.4426 0.3436 0.0713 0.052 Uiso 1 1 calc R
C24 C 0.5125(9) 0.3168(7) -0.0674(7) 0.046(2) Uani 1 1 d .
H24A H 0.4499 0.3455 -0.1033 0.055 Uiso 1 1 calc R
H24B H 0.5949 0.3414 -0.0893 0.055 Uiso 1 1 calc R
C25 C 0.4684(8) 0.1923(7) -0.0980(7) 0.044(2) Uani 1 1 d .
H25A H 0.4657 0.1645 -0.1735 0.052 Uiso 1 1 calc R
H25B H 0.3814 0.1680 -0.0838 0.052 Uiso 1 1 calc R
C26 C 0.5569(7) 0.1444(6) -0.0382(6) 0.0327(18) Uani 1 1 d .
H26A H 0.5233 0.0638 -0.0567 0.039 Uiso 1 1 calc R
H26B H 0.6419 0.1622 -0.0578 0.039 Uiso 1 1 calc R
C31 C -0.1115(6) 0.3742(6) 0.4763(6) 0.0252(16) Uani 1 1 d .
C32 C -0.1536(7) 0.3907(6) 0.3827(6) 0.0292(17) Uani 1 1 d .
H32 H -0.2283 0.4141 0.3729 0.035 Uiso 1 1 calc R
C33 C -0.0862(7) 0.3730(6) 0.3028(6) 0.0299(18) Uani 1 1 d .
H33 H -0.1145 0.3848 0.2380 0.036 Uiso 1 1 calc R
C34 C 0.0213(7) 0.3385(6) 0.3159(6) 0.0283(17) Uani 1 1 d .
H34 H 0.0663 0.3262 0.2601 0.034 Uiso 1 1 calc R
C35 C 0.0642(7) 0.3216(6) 0.4089(6) 0.0288(17) Uani 1 1 d .
H35 H 0.1387 0.2979 0.4178 0.035 Uiso 1 1 calc R
C36 C -0.0018(7) 0.3393(6) 0.4894(6) 0.0268(17) Uani 1 1 d .
C41 C 0.1636(7) 0.3139(6) 0.6156(6) 0.0292(17) Uani 1 1 d .
C43 C 0.3704(8) 0.3977(7) 0.6855(7) 0.039(2) Uani 1 1 d .
H43 H 0.4358 0.4619 0.7215 0.047 Uiso 1 1 calc R
C44 C 0.4035(8) 0.3013(7) 0.6548(7) 0.040(2) Uani 1 1 d .
H44 H 0.4892 0.2992 0.6686 0.048 Uiso 1 1 calc R
C45 C 0.3079(8) 0.2079(7) 0.6033(7) 0.038(2) Uani 1 1 d .
H45 H 0.3270 0.1398 0.5831 0.046 Uiso 1 1 calc R
C46 C 0.1857(7) 0.2134(6) 0.5815(7) 0.0347(19) Uani 1 1 d .
H46 H 0.1189 0.1507 0.5444 0.042 Uiso 1 1 calc R
C47 C -0.0390(7) 0.3494(6) 0.6602(7) 0.0336(19) Uani 1 1 d .
N5 N -0.0267(6) 0.3375(6) 0.7547(6) 0.0419(18) Uani 1 1 d .
H5A H -0.0778 0.3653 0.7917 0.050 Uiso 1 1 calc R
C51 C 0.0532(9) 0.2880(9) 0.8120(7) 0.067(3) Uani 1 1 d D
H51 H 0.0866 0.2396 0.7595 0.080 Uiso 1 1 calc R
C52 C -0.0254(10) 0.2158(8) 0.8674(7) 0.060(3) Uani 1 1 d D
H52A H -0.1041 0.1697 0.8191 0.072 Uiso 1 1 calc R
H52B H 0.0228 0.1668 0.8879 0.072 Uiso 1 1 calc R
C53 C -0.0590(10) 0.2779(9) 0.9593(8) 0.075(4) Uani 1 1 d D
H53A H -0.1090 0.2280 0.9944 0.090 Uiso 1 1 calc R
H53B H -0.1104 0.3253 0.9400 0.090 Uiso 1 1 calc R
C54 C 0.0658(15) 0.3478(13) 1.0317(9) 0.146(9) Uani 1 1 d DU
H54A H 0.0473 0.3908 1.0962 0.175 Uiso 1 1 calc R
H54B H 0.1167 0.3000 1.0508 0.175 Uiso 1 1 calc R
C55 C 0.1397(17) 0.4240(11) 0.9768(9) 0.163(10) Uani 1 1 d DU
H55A H 0.0911 0.4758 0.9640 0.196 Uiso 1 1 calc R
H55B H 0.2213 0.4671 1.0228 0.196 Uiso 1 1 calc R
C56 C 0.1644(11) 0.3696(13) 0.8826(8) 0.133(8) Uani 1 1 d DU
H56A H 0.2300 0.3323 0.8973 0.160 Uiso 1 1 calc R
H56B H 0.2003 0.4246 0.8462 0.160 Uiso 1 1 calc R

loop_
_atom_site_aniso_label
_atom_site_aniso_U_11
_atom_site_aniso_U_22
_atom_site_aniso_U_33
_atom_site_aniso_U_23
_atom_site_aniso_U_13
_atom_site_aniso_U_12
Au1 0.02276(16) 0.02532(16) 0.03085(18) 0.00523(13) 0.00283(13) 0.00547(12)
Au2 0.02203(17) 0.03162(18) 0.0330(2) -0.00288(14) 0.00705(14) -0.00180(13)
Cl1 0.0334(10) 0.0396(11) 0.0424(12) 0.0127(10) 0.0055(9) 0.0175(9)
Cl2 0.0335(11) 0.0558(13) 0.0342(11) 0.0076(10) 0.0081(9) 0.0177(10)
Cl3 0.0263(10) 0.0389(11) 0.0483(13) -0.0044(10) 0.0079(10) 0.0059(8)
Cl4 0.0357(12) 0.0717(16) 0.0433(14) -0.0044(12) 0.0183(11) -0.0019(11)
N1 0.023(3) 0.029(3) 0.025(3) 0.006(3) 0.001(3) 0.009(3)
N2 0.022(3) 0.035(4) 0.031(4) 0.008(3) 0.009(3) 0.004(3)
N3 0.054(5) 0.052(5) 0.049(5) 0.009(4) 0.013(4) 0.011(4)
N4 0.017(3) 0.036(4) 0.031(4) 0.006(3) 0.004(3) 0.001(3)
N6 0.031(4) 0.034(4) 0.035(4) 0.009(3) -0.001(3) 0.000(3)
C1 0.026(4) 0.022(4) 0.033(4) 0.003(3) 0.009(4) 0.003(3)
C2 0.030(4) 0.029(4) 0.028(4) 0.004(3) -0.002(4) 0.005(3)
C3 0.037(5) 0.027(4) 0.032(5) 0.001(4) -0.004(4) -0.001(3)
C4 0.030(4) 0.035(4) 0.032(5) 0.010(4) 0.001(4) 0.003(3)
C5 0.027(4) 0.031(4) 0.035(5) -0.001(4) 0.002(4) 0.008(3)
C6 0.026(4) 0.020(4) 0.037(5) 0.005(3) 0.002(4) 0.007(3)
C11 0.027(4) 0.030(4) 0.030(4) 0.006(3) 0.003(3) 0.013(3)
C13 0.022(4) 0.035(4) 0.043(5) 0.000(4) 0.002(4) 0.008(3)
C14 0.023(4) 0.053(5) 0.038(5) 0.005(4) 0.007(4) 0.016(4)
C15 0.029(4) 0.036(5) 0.039(5) 0.003(4) 0.002(4) -0.003(4)
C16 0.013(3) 0.010(3) 0.022(4) -0.003(3) 0.004(3) 0.002(2)
C17 0.025(4) 0.023(4) 0.027(4) 0.000(3) 0.007(3) -0.003(3)
C21 0.022(4) 0.035(4) 0.032(4) 0.008(4) -0.001(3) 0.008(3)
C22 0.033(4) 0.032(4) 0.038(5) 0.004(4) 0.005(4) 0.005(4)
C23 0.045(5) 0.036(5) 0.049(6) 0.014(4) 0.005(5) 0.008(4)
C24 0.047(5) 0.047(5) 0.042(5) 0.020(4) 0.002(5) 0.009(4)
C25 0.041(5) 0.051(6) 0.030(5) 0.008(4) -0.002(4) 0.004(4)
C26 0.032(4) 0.034(4) 0.024(4) 0.003(3) 0.002(4) 0.000(3)
C31 0.018(4) 0.022(4) 0.030(4) 0.002(3) 0.007(3) 0.000(3)
C32 0.024(4) 0.025(4) 0.032(4) 0.002(3) -0.002(3) 0.002(3)
C33 0.029(4) 0.029(4) 0.028(4) 0.009(3) -0.004(4) 0.004(3)
C34 0.025(4) 0.026(4) 0.028(4) 0.002(3) 0.006(3) 0.000(3)
C35 0.021(4) 0.031(4) 0.032(4) 0.005(3) 0.004(3) 0.006(3)
C36 0.024(4) 0.022(4) 0.025(4) 0.001(3) -0.002(3) -0.004(3)
C41 0.023(4) 0.037(4) 0.021(4) 0.008(3) 0.003(3) -0.002(3)
C43 0.028(4) 0.038(5) 0.042(5) 0.009(4) -0.007(4) -0.001(4)
C44 0.027(4) 0.041(5) 0.048(6) 0.014(4) -0.001(4) 0.006(4)
C45 0.038(5) 0.037(5) 0.043(5) 0.014(4) 0.008(4) 0.009(4)
C46 0.028(4) 0.026(4) 0.045(5) 0.006(4) 0.006(4) 0.000(3)
C47 0.021(4) 0.030(4) 0.038(5) 0.002(4) 0.004(4) -0.007(3)
N5 0.030(4) 0.052(5) 0.034(4) 0.007(4) 0.007(3) -0.003(3)
C51 0.045(6) 0.116(10) 0.039(6) 0.038(7) 0.001(5) 0.008(6)
C52 0.067(7) 0.061(7) 0.050(6) 0.012(5) 0.019(6) 0.010(5)
C53 0.071(8) 0.071(8) 0.089(10) 0.035(7) 0.018(7) 0.014(6)
C54 0.177(17) 0.148(15) 0.039(7) 0.025(8) 0.009(9) -0.088(13)
C55 0.203(19) 0.133(14) 0.053(8) 0.018(8) -0.001(10) -0.122(13)
C56 0.054(8) 0.25(2) 0.046(7) 0.073(9) -0.013(6) -0.064(10)

loop_
_atom_type_symbol
_atom_type_description
_atom_type_scat_dispersion_real
_atom_type_scat_dispersion_imag
_atom_type_scat_source
C C 0.0033 0.0016 'International Tables Vol C Tables 4.2.6.8 and 6.1.1.4'
H H 0.0000 0.0000 'International Tables Vol C Tables 4.2.6.8 and 6.1.1.4'
N N 0.0061 0.0033 'International Tables Vol C Tables 4.2.6.8 and 6.1.1.4'
Cl Cl 0.1484 0.1585 'International Tables Vol C Tables 4.2.6.8 and 6.1.1.4'
Au Au -2.0133 8.8022 'International Tables Vol C Tables 4.2.6.8 and 6.1.1.4'

loop_
_geom_angle_atom_site_label_1
_geom_angle_atom_site_label_2
_geom_angle_atom_site_label_3
_geom_angle
_geom_angle_publ_flag
C1 Au1 C17 81.2(3) y
C1 Au1 Cl1 95.2(2) y
C17 Au1 Cl1 176.4(2) y
C1 Au1 Cl2 173.9(2) y
C17 Au1 Cl2 93.0(2) y
Cl1 Au1 Cl2 90.58(8) y
C31 Au2 C47 80.9(3) y
C31 Au2 Cl3 96.0(2) y
C47 Au2 Cl3 176.8(2) y
C31 Au2 Cl4 174.2(2) y
C47 Au2 Cl4 93.3(3) y
Cl3 Au2 Cl4 89.78(9) y
C17 N1 C6 115.6(6) ?
C17 N1 C11 123.5(6) ?
C6 N1 C11 120.0(6) ?
C17 N2 C21 133.9(7) ?
C13 N3 C11 116.1(7) ?
C47 N4 C36 114.7(6) ?
C47 N4 C41 126.1(7) ?
C36 N4 C41 118.2(6) ?
C41 N6 C43 115.9(7) ?
C2 C1 C6 119.2(8) ?
C2 C1 Au1 127.7(6) ?
C6 C1 Au1 113.0(6) ?
C1 C2 C3 119.9(7) ?
C4 C3 C2 120.4(8) ?
C3 C4 C5 120.4(8) ?
C6 C5 C4 118.4(7) ?
C5 C6 C1 121.7(8) ?
C5 C6 N1 122.7(7) ?
C1 C6 N1 115.6(7) ?
C16 C11 N3 125.2(7) ?
C16 C11 N1 115.5(6) ?
N3 C11 N1 119.3(7) ?
C14 C13 N3 119.3(8) ?
C13 C14 C15 119.9(7) ?
C16 C15 C14 122.4(7) ?
C11 C16 C15 117.0(7) ?
N2 C17 N1 125.8(7) y
N2 C17 Au1 119.9(6) y
N1 C17 Au1 114.3(5) y
N2 C21 C26 108.0(6) ?
N2 C21 C22 110.9(6) ?
C26 C21 C22 111.2(7) ?
C23 C22 C21 109.4(7) ?
C22 C23 C24 111.6(7) ?
C25 C24 C23 110.5(7) ?
C24 C25 C26 111.4(7) ?
C21 C26 C25 110.5(7) ?
C32 C31 C36 119.8(7) ?
C32 C31 Au2 127.1(6) ?
C36 C31 Au2 113.1(6) ?
C31 C32 C33 119.2(7) ?
C34 C33 C32 120.8(7) ?
C35 C34 C33 120.5(7) ?
C34 C35 C36 119.4(7) ?
C35 C36 C31 120.3(7) ?
C35 C36 N4 123.5(7) ?
C31 C36 N4 116.1(7) ?
N6 C41 C46 125.2(7) ?
N6 C41 N4 114.5(7) ?
C46 C41 N4 120.3(7) ?
N6 C43 C44 123.8(8) ?
C43 C44 C45 117.9(8) ?
C46 C45 C44 120.0(8) ?
C45 C46 C41 117.1(7) ?
N5 C47 N4 125.5(8) y
N5 C47 Au2 119.2(6) y
N4 C47 Au2 115.2(6) y
C47 N5 C51 134.0(8) ?
N5 C51 C56 112.8(10) ?
N5 C51 C52 110.3(8) ?
C56 C51 C52 112.4(8) ?
C53 C52 C51 112.6(8) ?
C52 C53 C54 107.1(9) ?
C55 C54 C53 109.2(10) ?
C56 C55 C54 113.2(11) ?
C55 C56 C51 115.2(10) ?

loop_
_geom_bond_atom_site_label_1
_geom_bond_atom_site_label_2
_geom_bond_distance
_geom_bond_publ_flag
Au1 C1 2.015(8) y
Au1 C17 2.022(8) y
Au1 Cl1 2.322(2) y
Au1 Cl2 2.379(2) y
Au2 C31 2.016(7) y
Au2 C47 2.028(8) y
Au2 Cl3 2.322(2) y
Au2 Cl4 2.383(2) y
N1 C17 1.361(9) y
N1 C6 1.433(10) ?
N1 C11 1.447(9) ?
N2 C17 1.301(10) y
N2 C21 1.484(10) ?
N3 C13 1.395(11) ?
N3 C11 1.400(10) ?
N4 C47 1.354(10) y
N4 C36 1.444(10) ?
N4 C41 1.447(9) ?
N6 C41 1.334(9) ?
N6 C43 1.335(10) ?
C1 C2 1.382(11) ?
C1 C6 1.401(10) ?
C2 C3 1.391(11) ?
C3 C4 1.380(11) ?
C4 C5 1.409(11) ?
C5 C6 1.373(11) ?
C11 C16 1.316(10) ?
C13 C14 1.356(11) ?
C14 C15 1.389(11) ?
C15 C16 1.334(10) ?
C21 C26 1.519(11) ?
C21 C22 1.530(11) ?
C22 C23 1.522(11) ?
C23 C24 1.535(13) ?
C24 C25 1.524(12) ?
C25 C26 1.527(12) ?
C31 C32 1.373(11) ?
C31 C36 1.398(10) ?
C32 C33 1.381(11) ?
C33 C34 1.372(10) ?
C34 C35 1.369(11) ?
C35 C36 1.377(11) ?
C41 C46 1.378(11) ?
C43 C44 1.381(12) ?
C44 C45 1.382(11) ?
C45 C46 1.368(11) ?
C47 N5 1.310(11) y
N5 C51 1.460(13) ?
C51 C56 1.479(11) ?
C51 C52 1.507(10) ?
C52 C53 1.452(11) ?
C53 C54 1.536(12) ?
C54 C55 1.510(11) ?
C55 C56 1.393(13) ?
